data_1577125
loop_
_publ_author_name
'Olguin, Catherine'
'Tabacaru, Christian'
'Besse, Lennart'
'Simon, Martin'
'Golz, Christopher'
'Humanes, Marcos'
'Fernandez-Rodriguez, Manuel A.'
'Garc\'ia-Garc\'ia, Patricia'
'M\"ucke, Maike'
'Mata, Ricardo A.'
'Alcarazo, Manuel'

_publ_section_title
;
 Enantioselective Synthesis of Configurationally Stable [5]helicenes
 Containing 1,2-Azaborine Units
;
_journal_name_full 'Chemical Science'
_journal_paper_doi 10.1039/D6SC02344D
_journal_year 2026
_chemical_formula_moiety 'C40 H31 B Br N'
_chemical_formula_sum 'C40 H31 B Br N'
_chemical_formula_weight 616.426
_space_group_crystal_system triclinic
_space_group_IT_number 2
_space_group_name_Hall '-P 1'
_space_group_name_H-M_alt 'P -1'
_symmetry_Int_Tables_number 2
_atom_sites_solution_primary dual
_audit_creation_date 2025-02-18
_audit_creation_method
;FinalCif V147 by Daniel Kratzert, Freiburg 2025, 
https://dkratzert.de/finalcif.html
;
_audit_update_record
;
2025-11-28 deposited with the CCDC.	2026-04-23 downloaded from the CCDC.
;
_cell_angle_alpha 116.387(2)
_cell_angle_beta 94.687(2)
_cell_angle_gamma 97.658(2)
_cell_formula_units_Z 2
_cell_length_a 8.4889(5)
_cell_length_b 13.7216(8)
_cell_length_c 14.3661(9)
_cell_measurement_reflns_used 9554
_cell_measurement_temperature 100.00
_cell_measurement_theta_max 36.200
_cell_measurement_theta_min 2.453
_cell_volume 1466.83(16)
_computing_cell_refinement 'SAINT V8.41 (?, 2016)'
_computing_data_collection 'Bruker BIS 8.5.5.6/2024-10-24 and APEX6 2024.9-0'
_computing_data_reduction 'SAINT V8.41 (?, 2016)'
_computing_molecular_graphics 'Olex2 1.5 (Dolomanov et al., 2009)'
_computing_publication_material 'Olex2 1.5 (Dolomanov et al., 2009)'
_computing_structure_refinement 'olex2.refine 1.5 (Bourhis et al., 2015)'
_computing_structure_solution 'XT  (Sheldrick, 2015)'
_diffrn_ambient_environment N~2~
_diffrn_ambient_temperature 100.00
_diffrn_detector CPAD
_diffrn_detector_area_resol_mean 7.41
_diffrn_detector_type 'Bruker PHOTON III'
_diffrn_measured_fraction_theta_full 0.9994
_diffrn_measured_fraction_theta_max 0.9612
_diffrn_measurement_device 'four-circle diffractometer'
_diffrn_measurement_device_type 'Bruker D8 VENTURE dual wavelength Mo/Cu'
_diffrn_measurement_method '\w and \f scans'
_diffrn_measurement_specimen_support 'MiTeGen micromount'
_diffrn_radiation_monochromator 'mirror optics'
_diffrn_radiation_probe x-ray
_diffrn_radiation_type 'Mo K\a'
_diffrn_radiation_wavelength 0.71073
_diffrn_reflns_av_R_equivalents 0.0445
_diffrn_reflns_av_unetI/netI 0.0268
_diffrn_reflns_Laue_measured_fraction_full 0.9994
_diffrn_reflns_Laue_measured_fraction_max 0.9612
_diffrn_reflns_limit_h_max 13
_diffrn_reflns_limit_h_min -13
_diffrn_reflns_limit_k_max 22
_diffrn_reflns_limit_k_min -19
_diffrn_reflns_limit_l_max 23
_diffrn_reflns_limit_l_min -23
_diffrn_reflns_number 123822
_diffrn_reflns_point_group_measured_fraction_full 0.9994
_diffrn_reflns_point_group_measured_fraction_max 0.9612
_diffrn_reflns_theta_full 25.2417
_diffrn_reflns_theta_max 36.37
_diffrn_reflns_theta_min 2.45
_diffrn_source 'microfocus sealed X-ray tube'
_diffrn_source_current 1.0
_diffrn_source_power 0.05
_diffrn_source_type 'Incoatec I\ms'
_diffrn_source_voltage 50.0
_diffrn_standards_number 0
_exptl_absorpt_coefficient_mu 1.432
_exptl_absorpt_correction_T_max 0.9807
_exptl_absorpt_correction_T_min 0.7468
_exptl_absorpt_correction_type numerical
_exptl_absorpt_process_details
;
SADABS-2016/2 (Bruker,2016/2) was used for absorption correction.
wR2(int) was 0.0901 before and 0.0557 after correction.
The Ratio of minimum to maximum transmission is 0.7615.
The \l/2 correction factor is Not present.
;
_exptl_crystal_colour yellow
_exptl_crystal_colour_primary yellow
_exptl_crystal_density_diffrn 1.396
_exptl_crystal_description block
_exptl_crystal_F_000 635.913
_exptl_crystal_recrystallization_method 'Crystallized from a mixture of acetonitrile and water after HPLC purification.'
_exptl_crystal_size_max 0.202
_exptl_crystal_size_mid 0.199
_exptl_crystal_size_min 0.149
_refine_diff_density_max 1.3363
_refine_diff_density_min -0.9781
_refine_diff_density_rms 0.0819
_refine_ls_d_res_high 0.5993
_refine_ls_d_res_low 8.3065
_refine_ls_goodness_of_fit_ref 1.0477
_refine_ls_hydrogen_treatment refall
_refine_ls_matrix_type full
_refine_ls_number_constraints 0
_refine_ls_number_parameters 667
_refine_ls_number_reflns 13713
_refine_ls_number_restraints 657
_refine_ls_restrained_S_all 1.0222
_refine_ls_R_factor_all 0.0380
_refine_ls_R_factor_gt 0.0302
_refine_ls_shift/su_max -0.0010
_refine_ls_shift/su_mean 0.0001
_refine_ls_structure_factor_coef Fsqd
_refine_ls_weighting_details 'w=1/[\s^2^(Fo^2^)+(0.0351P)^2^+0.5635P] where P=(Fo^2^+2Fc^2^)/3'
_refine_ls_weighting_scheme calc
_refine_ls_wR_factor_gt 0.0774
_refine_ls_wR_factor_ref 0.0804
_reflns_Friedel_coverage 0.0
_reflns_limit_h_max 13
_reflns_limit_h_min -13
_reflns_limit_k_max 20
_reflns_limit_k_min -22
_reflns_limit_l_max 23
_reflns_limit_l_min 0
_reflns_number_gt 11905
_reflns_number_total 13713
_reflns_threshold_expression I>=2u(I)
_cod_data_source_file d6sc02344d2.cif
_cod_data_source_block mo_2574_CG_0m
_cod_database_code 1577125
_diffrn_measurement_ambient_temperature_device_make 'Oxford Cryostream 800'
_olex2_refinement_description
;
1. Rigid body (RIGU) restrains
 C21, Br1, C1, C2, C6, H2, C3, C5, C7, C4, B1, C10, H7, C8, C11, N1, C32, C9,
 H10, H8, C12, C27, H1, C33, C37, H9, C13, C24, C26, C34, C40, C36, C38, C14,
 C23, C25, H26, H34, C35, H40a, H40b, H40c, H36, H38a, H38b, H38c, C15, C19,
 H21, C22, C28, H25, C39, H15, C16, C18, H19, C31, H28, C29, H39a, H39b, H39c,
 H16, C17, H18, C30, H31, H29, C20, H30, H20a, H20b, H20c
 with sigma for 1-2 distances of 0.004 and sigma for 1-3 distances of 0.004
;
_olex2_refine_details
;
Refinement using NoSpherA2, an implementation of
NOn-SPHERical Atom-form-factors in Olex2.
Please cite:
F. Kleemiss et al. Chem. Sci. DOI 10.1039/D0SC05526C - 2021
NoSpherA2 implementation of HAR makes use of
tailor-made aspherical atomic form factors calculated
on-the-fly from a Hirshfeld-partitioned electron density (ED) - not from
spherical-atom form factors.

The ED is calculated from a gaussian basis set single determinant SCF
wavefunction - either Hartree-Fock or DFT using selected funtionals
 - for a fragment of the crystal.
This fragment can be embedded in an electrostatic crystal field by employing cluster charges
or modelled using implicit solvation models, depending on the software used.
The following options were used:
   SOFTWARE:       ORCA 5.0
   PARTITIONING:   NoSpherA2
   INT ACCURACY:   Normal
   METHOD:         R2SCAN
   BASIS SET:      x2c-TZVP
   CHARGE:         0
   MULTIPLICITY:   1
   RELATIVISTIC:   DKH2
   DATE:           2025-02-18_09-56-09
;
_olex2_submission_special_instructions 'No special instructions were received'

loop_
_space_group_symop_id
_space_group_symop_operation_xyz
1 x,y,z
2 -x,-y,-z

loop_
_atom_site_label
_atom_site_type_symbol
_atom_site_fract_x
_atom_site_fract_y
_atom_site_fract_z
_atom_site_U_iso_or_equiv
_atom_site_adp_type
_atom_site_occupancy
_atom_site_refinement_flags_posn
_atom_site_refinement_flags_adp
Br1 Br 0.309299(13) 0.464549(8) 0.565466(8) 0.02223(3) Uani 1.000000 . U
N1 N 0.70483(9) 0.05210(6) 0.39485(6) 0.01151(12) Uani 1.000000 . U
H1 H 0.7368(19) -0.0040(12) 0.3351(11) 0.020(3) Uani 1.000000 . U
C1 C 0.41447(10) 0.35249(7) 0.56838(7) 0.01330(14) Uani 1.000000 . U
C2 C 0.48927(10) 0.29523(7) 0.48538(7) 0.01280(13) Uani 1.000000 . U
H2 H 0.4866(18) 0.3117(12) 0.4185(11) 0.022(3) Uani 1.000000 . U
C3 C 0.58088(10) 0.21667(7) 0.48783(6) 0.01080(13) Uani 1.000000 . U
C4 C 0.60068(9) 0.20148(6) 0.57800(6) 0.00960(12) Uani 1.000000 . U
C5 C 0.50116(9) 0.24826(7) 0.65761(6) 0.01035(12) Uani 1.000000 . U
C6 C 0.41024(10) 0.32742(7) 0.65464(7) 0.01228(13) Uani 1.000000 . U
C7 C 0.31464(11) 0.37456(8) 0.73412(8) 0.01697(15) Uani 1.000000 . U
H7 H 0.252(2) 0.4359(15) 0.7353(14) 0.041(4) Uani 1.000000 . U
C8 C 0.29981(12) 0.33927(9) 0.80953(8) 0.01921(17) Uani 1.000000 . U
H8 H 0.223(2) 0.3711(16) 0.8669(14) 0.044(5) Uani 1.000000 . U
C9 C 0.37981(11) 0.25496(8) 0.80816(7) 0.01664(15) Uani 1.000000 . U
H9 H 0.360(2) 0.2221(16) 0.8617(14) 0.042(4) Uani 1.000000 . U
C10 C 0.47944(10) 0.21204(7) 0.73501(7) 0.01276(13) Uani 1.000000 . U
H10 H 0.537(2) 0.1535(15) 0.7360(14) 0.045(4) Uani 1.000000 . U
C11 C 0.71454(9) 0.13281(6) 0.58445(6) 0.00940(12) Uani 1.000000 . U
C12 C 0.80753(9) 0.14808(6) 0.68028(6) 0.00968(12) Uani 1.000000 . U
C13 C 0.84626(10) 0.25437(7) 0.77523(6) 0.01034(12) Uani 1.000000 . U
C14 C 0.82228(10) 0.36043(7) 0.77656(6) 0.01101(13) Uani 1.000000 . U
C15 C 0.87067(10) 0.38736(7) 0.69860(7) 0.01237(13) Uani 1.000000 . U
H15 H 0.9281(19) 0.3335(11) 0.6398(11) 0.025(3) Uani 1.000000 . U
C16 C 0.84222(11) 0.48407(7) 0.69711(7) 0.01493(14) Uani 1.000000 . U
H16 H 0.877(2) 0.5000(13) 0.6337(12) 0.028(4) Uani 1.000000 . U
C17 C 0.76647(12) 0.55817(7) 0.77386(7) 0.01668(15) Uani 1.000000 . U
C18 C 0.72544(12) 0.53397(7) 0.85467(7) 0.01671(15) Uani 1.000000 . U
H18 H 0.671(2) 0.5904(13) 0.9166(12) 0.030(4) Uani 1.000000 . U
C19 C 0.75353(11) 0.43669(7) 0.85628(7) 0.01410(14) Uani 1.000000 . U
H19 H 0.715(2) 0.4147(14) 0.9148(13) 0.033(4) Uani 1.000000 . U
C20 C 0.72835(17) 0.65895(9) 0.76703(9) 0.0268(2) Uani 1.000000 . U
H20a H 0.829(3) 0.7143(15) 0.7757(16) 0.051(4) Uani 1.000000 . U
H20b H 0.677(3) 0.6403(16) 0.6936(15) 0.056(4) Uani 1.000000 . U
H20c H 0.668(2) 0.7044(14) 0.8268(15) 0.047(4) Uani 1.000000 . U
C21 C 0.92390(10) 0.26063(7) 0.86552(7) 0.01222(13) Uani 1.000000 . U
H21 H 0.9564(18) 0.3430(12) 0.9361(11) 0.023(3) Uani 1.000000 . U
C22 C 0.97670(10) 0.16839(7) 0.87051(7) 0.01200(13) Uani 1.000000 . U
C23 C 0.95873(10) 0.06768(7) 0.77676(6) 0.01136(13) Uani 1.000000 . U
C24 C 0.87555(10) 0.05857(7) 0.67992(6) 0.01046(12) Uani 1.000000 . U
C25 C 0.86387(10) -0.03830(7) 0.58281(7) 0.01194(13) Uani 1.000000 . U
H25 H 0.912(2) -0.1059(12) 0.5814(11) 0.027(3) Uani 1.000000 . U
C26 C 0.80812(10) -0.04076(7) 0.48933(6) 0.01153(13) Uani 1.000000 . U
H26 H 0.8221(18) -0.1102(11) 0.4184(10) 0.019(3) Uani 1.000000 . U
C27 C 0.74069(10) 0.04781(7) 0.48913(6) 0.01023(12) Uani 1.000000 . U
C28 C 1.02253(11) -0.01988(8) 0.78281(7) 0.01504(14) Uani 1.000000 . U
H28 H 1.0117(19) -0.0956(12) 0.7171(11) 0.027(3) Uani 1.000000 . U
C29 C 1.09907(12) -0.00812(8) 0.87689(8) 0.01755(16) Uani 1.000000 . U
H29 H 1.148(2) -0.0746(14) 0.8820(13) 0.038(4) Uani 1.000000 . U
C30 C 1.11464(12) 0.09216(8) 0.96990(7) 0.01776(16) Uani 1.000000 . U
H30 H 1.168(2) 0.1001(14) 1.0396(12) 0.044(5) Uani 1.000000 . U
C31 C 1.05426(11) 0.17919(8) 0.96642(7) 0.01563(15) Uani 1.000000 . U
H31 H 1.065(2) 0.2552(12) 1.0356(11) 0.031(4) Uani 1.000000 . U
C32 C 0.65702(10) 0.16790(7) 0.29239(6) 0.01169(13) Uani 1.000000 . U
C33 C 0.77725(11) 0.25593(7) 0.30483(7) 0.01419(14) Uani 1.000000 . U
C34 C 0.78170(12) 0.29031(8) 0.22679(7) 0.01665(15) Uani 1.000000 . U
H34 H 0.8695(19) 0.3590(13) 0.2354(13) 0.030(4) Uani 1.000000 . U
C35 C 0.66815(12) 0.23927(8) 0.13524(7) 0.01586(15) Uani 1.000000 . U
C36 C 0.55267(11) 0.14920(8) 0.12122(7) 0.01610(15) Uani 1.000000 . U
H36 H 0.4616(18) 0.1097(13) 0.0416(13) 0.024(3) Uani 1.000000 . U
C37 C 0.54570(10) 0.11348(8) 0.19838(7) 0.01401(14) Uani 1.000000 . U
C38 C 0.41911(14) 0.01622(11) 0.18014(9) 0.0278(2) Uani 1.000000 . U
H38a H 0.465(2) -0.0594(17) 0.1552(16) 0.050(4) Uani 1.000000 . U
H38b H 0.375(2) 0.0289(18) 0.2480(15) 0.058(4) Uani 1.000000 . U
H38c H 0.330(2) -0.0084(16) 0.1150(14) 0.047(4) Uani 1.000000 . U
C39 C 0.66798(16) 0.28245(10) 0.05549(9) 0.0252(2) Uani 1.000000 . U
H39a H 0.567(3) 0.300(2) 0.0420(16) 0.063(4) Uani 1.000000 . U
H39b H 0.759(3) 0.3484(17) 0.0739(16) 0.057(4) Uani 1.000000 . U
H39c H 0.690(3) 0.2244(17) -0.0173(14) 0.049(4) Uani 1.000000 . U
C40 C 0.90234(14) 0.31535(9) 0.40290(8) 0.02220(19) Uani 1.000000 . U
H40a H 0.971(2) 0.3776(16) 0.4054(15) 0.058(4) Uani 1.000000 . U
H40b H 0.846(3) 0.3564(18) 0.4675(15) 0.058(4) Uani 1.000000 . U
H40c H 0.948(3) 0.2627(18) 0.4229(18) 0.067(5) Uani 1.000000 . U
B1 B 0.64884(11) 0.14244(8) 0.38904(7) 0.01122(14) Uani 1.000000 . U

loop_
_atom_site_aniso_label
_atom_site_aniso_U_11
_atom_site_aniso_U_22
_atom_site_aniso_U_33
_atom_site_aniso_U_12
_atom_site_aniso_U_13
_atom_site_aniso_U_23
Br1 0.02570(5) 0.02137(5) 0.02408(5) 0.01320(4) 0.00397(4) 0.01202(4)
N1 0.0150(3) 0.0105(3) 0.0094(3) 0.0032(2) 0.0024(2) 0.0047(2)
H1 0.031(8) 0.021(5) 0.011(4) 0.013(3) 0.005(2) 0.008(2)
C1 0.0142(3) 0.0134(3) 0.0131(3) 0.0047(3) 0.0015(3) 0.0064(3)
C2 0.0154(3) 0.0133(3) 0.0122(3) 0.0051(3) 0.0019(3) 0.0074(3)
H2 0.029(8) 0.023(6) 0.018(4) 0.007(4) 0.003(3) 0.014(2)
C3 0.0128(3) 0.0112(3) 0.0102(3) 0.0037(2) 0.0020(2) 0.0061(2)
C4 0.0102(3) 0.0102(3) 0.0095(3) 0.0025(2) 0.0016(2) 0.0054(2)
C5 0.0096(3) 0.0117(3) 0.0104(3) 0.0024(2) 0.0020(2) 0.0055(2)
C6 0.0112(3) 0.0136(3) 0.0125(3) 0.0042(3) 0.0024(2) 0.0058(3)
C7 0.0148(4) 0.0200(4) 0.0179(4) 0.0080(3) 0.0060(3) 0.0084(3)
H7 0.054(9) 0.050(7) 0.044(8) 0.041(4) 0.030(4) 0.032(4)
C8 0.0164(4) 0.0251(4) 0.0180(4) 0.0074(3) 0.0086(3) 0.0098(3)
H8 0.056(8) 0.058(9) 0.046(6) 0.041(4) 0.040(4) 0.037(4)
C9 0.0150(4) 0.0227(4) 0.0143(4) 0.0039(3) 0.0059(3) 0.0097(3)
H9 0.047(9) 0.067(7) 0.050(6) 0.037(5) 0.037(4) 0.047(3)
C10 0.0119(3) 0.0159(3) 0.0125(3) 0.0027(3) 0.0032(2) 0.0081(3)
H10 0.061(9) 0.061(7) 0.053(7) 0.045(4) 0.040(4) 0.048(4)
C11 0.0103(3) 0.0095(3) 0.0094(3) 0.0024(2) 0.0015(2) 0.0051(2)
C12 0.0108(3) 0.0096(3) 0.0097(3) 0.0025(2) 0.0016(2) 0.0053(2)
C13 0.0114(3) 0.0100(3) 0.0105(3) 0.0020(2) 0.0013(2) 0.0056(2)
C14 0.0125(3) 0.0097(3) 0.0111(3) 0.0021(2) 0.0017(2) 0.0051(2)
C15 0.0145(3) 0.0103(3) 0.0126(3) 0.0014(3) 0.0025(3) 0.0058(3)
H15 0.045(8) 0.018(5) 0.028(5) 0.017(3) 0.022(3) 0.018(3)
C16 0.0201(4) 0.0107(3) 0.0144(3) 0.0009(3) 0.0000(3) 0.0071(3)
H16 0.042(9) 0.028(6) 0.031(5) 0.017(4) 0.017(4) 0.022(3)
C17 0.0217(4) 0.0105(3) 0.0165(4) 0.0038(3) -0.0015(3) 0.0057(3)
C18 0.0203(4) 0.0121(3) 0.0163(4) 0.0061(3) 0.0029(3) 0.0044(3)
H18 0.043(9) 0.024(6) 0.029(5) 0.018(3) 0.016(3) 0.012(3)
C19 0.0176(4) 0.0120(3) 0.0128(3) 0.0045(3) 0.0037(3) 0.0052(3)
H19 0.044(9) 0.040(7) 0.036(5) 0.026(4) 0.027(4) 0.028(3)
C20 0.0407(6) 0.0150(4) 0.0244(5) 0.0098(4) -0.0033(4) 0.0090(4)
H20a 0.060(5) 0.035(6) 0.062(8) 0.007(2) 0.005(3) 0.027(3)
H20b 0.081(9) 0.043(7) 0.045(4) 0.016(3) -0.007(2) 0.024(2)
H20c 0.064(8) 0.029(6) 0.052(6) 0.022(3) 0.013(3) 0.020(3)
C21 0.0142(3) 0.0120(3) 0.0108(3) 0.0021(3) 0.0004(2) 0.0060(3)
H21 0.024(8) 0.022(4) 0.019(4) 0.005(3) -0.003(3) 0.007(2)
C22 0.0123(3) 0.0136(3) 0.0116(3) 0.0030(3) 0.0009(2) 0.0072(3)
C23 0.0115(3) 0.0134(3) 0.0120(3) 0.0043(3) 0.0023(2) 0.0077(3)
C24 0.0113(3) 0.0107(3) 0.0110(3) 0.0031(2) 0.0017(2) 0.0061(3)
C25 0.0138(3) 0.0104(3) 0.0129(3) 0.0037(2) 0.0019(3) 0.0061(3)
H25 0.041(9) 0.019(5) 0.024(6) 0.016(3) 0.003(4) 0.010(3)
C26 0.0133(3) 0.0098(3) 0.0114(3) 0.0031(2) 0.0017(2) 0.0047(3)
H26 0.024(7) 0.020(5) 0.013(4) 0.003(3) 0.004(3) 0.007(2)
C27 0.0117(3) 0.0096(3) 0.0098(3) 0.0021(2) 0.0017(2) 0.0048(2)
C28 0.0180(4) 0.0173(4) 0.0147(4) 0.0091(3) 0.0035(3) 0.0099(3)
H28 0.038(8) 0.024(4) 0.020(4) 0.017(3) 0.000(3) 0.009(2)
C29 0.0205(4) 0.0215(4) 0.0166(4) 0.0103(3) 0.0035(3) 0.0122(3)
H29 0.060(11) 0.031(5) 0.027(7) 0.028(3) -0.001(5) 0.014(3)
C30 0.0196(4) 0.0223(4) 0.0152(4) 0.0078(3) 0.0003(3) 0.0114(3)
H30 0.075(12) 0.037(7) 0.021(4) 0.028(5) -0.010(3) 0.012(2)
C31 0.0179(4) 0.0177(4) 0.0129(3) 0.0047(3) -0.0004(3) 0.0086(3)
H31 0.049(10) 0.028(4) 0.013(4) 0.020(3) -0.009(3) 0.006(2)
C32 0.0139(3) 0.0128(3) 0.0100(3) 0.0027(3) 0.0023(2) 0.0065(3)
C33 0.0188(4) 0.0124(3) 0.0114(3) 0.0005(3) 0.0025(3) 0.0061(3)
C34 0.0234(4) 0.0142(3) 0.0145(4) 0.0022(3) 0.0052(3) 0.0086(3)
H34 0.033(6) 0.026(6) 0.035(7) -0.004(3) 0.003(4) 0.019(3)
C35 0.0207(4) 0.0193(4) 0.0143(3) 0.0085(3) 0.0066(3) 0.0117(3)
C36 0.0152(4) 0.0237(4) 0.0133(3) 0.0053(3) 0.0023(3) 0.0116(3)
H36 0.016(6) 0.028(7) 0.028(5) 0.002(4) 0.003(3) 0.013(3)
C37 0.0125(3) 0.0193(4) 0.0117(3) 0.0019(3) 0.0016(3) 0.0088(3)
C38 0.0228(5) 0.0375(6) 0.0205(5) -0.0122(4) -0.0046(4) 0.0173(4)
H38a 0.053(8) 0.048(5) 0.055(8) -0.003(3) 0.007(3) 0.032(3)
H38b 0.052(8) 0.083(8) 0.043(4) -0.004(4) 0.010(3) 0.036(3)
H38c 0.042(6) 0.054(7) 0.042(5) -0.019(3) -0.013(3) 0.030(3)
C39 0.0349(6) 0.0319(5) 0.0219(5) 0.0136(4) 0.0102(4) 0.0209(4)
H39a 0.059(4) 0.107(8) 0.066(7) 0.040(2) 0.025(2) 0.070(4)
H39b 0.069(6) 0.061(5) 0.057(7) 0.005(3) 0.012(3) 0.042(3)
H39c 0.068(9) 0.060(6) 0.035(4) 0.021(3) 0.020(3) 0.031(2)
C40 0.0271(5) 0.0186(4) 0.0160(4) -0.0061(3) -0.0027(3) 0.0075(3)
H40a 0.063(7) 0.053(5) 0.054(7) -0.020(3) -0.011(3) 0.032(3)
H40b 0.067(8) 0.067(7) 0.039(5) 0.013(3) 0.008(3) 0.022(3)
H40c 0.077(9) 0.064(6) 0.073(8) 0.014(3) -0.003(4) 0.045(3)
B1 0.0134(4) 0.0116(3) 0.0100(3) 0.0025(3) 0.0021(3) 0.0060(3)

loop_
_atom_type_symbol
_atom_type_scat_dispersion_real
_atom_type_scat_dispersion_imag
_atom_type_scat_source
_atom_type_scat_dispersion_source
B 0.00156 0.00068 'NoSpherA2: Chem.Sci. 2021, DOI:10.1039/D0SC05526C' 'Brennan, Cowan, Rev. Sci. Instrum., 1992, 63, 850'
Br -0.38188 2.46625 'NoSpherA2: Chem.Sci. 2021, DOI:10.1039/D0SC05526C' 'Brennan, Cowan, Rev. Sci. Instrum., 1992, 63, 850'
C 0.00313 0.00162 'NoSpherA2: Chem.Sci. 2021, DOI:10.1039/D0SC05526C' 'Brennan, Cowan, Rev. Sci. Instrum., 1992, 63, 850'
H 0.00000 0.00000 'NoSpherA2: Chem.Sci. 2021, DOI:10.1039/D0SC05526C' 'Brennan, Cowan, Rev. Sci. Instrum., 1992, 63, 850'
N 0.00612 0.00332 'NoSpherA2: Chem.Sci. 2021, DOI:10.1039/D0SC05526C' 'Brennan, Cowan, Rev. Sci. Instrum., 1992, 63, 850'

loop_
_geom_angle_atom_site_label_1
_geom_angle_atom_site_label_2
_geom_angle_atom_site_label_3
_geom_angle
_geom_angle_site_symmetry_1
_geom_angle_site_symmetry_3
_geom_angle_publ_flag
C27 N1 H1 115.4(8) . . ?
B1 N1 H1 120.8(8) . . ?
B1 N1 C27 123.09(7) . . ?
C2 C1 Br1 118.50(6) . . ?
C6 C1 Br1 119.87(6) . . ?
C6 C1 C2 121.61(8) . . ?
H2 C2 C1 121.2(8) . . ?
C3 C2 C1 120.52(8) . . ?
C3 C2 H2 118.2(8) . . ?
C4 C3 C2 119.73(7) . . ?
B1 C3 C2 120.32(7) . . ?
B1 C3 C4 119.82(7) . . ?
C5 C4 C3 118.92(7) . . ?
C11 C4 C3 118.40(7) . . ?
C11 C4 C5 122.57(7) . . ?
C6 C5 C4 119.62(7) . . ?
C10 C5 C4 122.37(7) . . ?
C10 C5 C6 117.82(7) . . ?
C5 C6 C1 117.97(7) . . ?
C7 C6 C1 122.57(8) . . ?
C7 C6 C5 119.40(8) . . ?
H7 C7 C6 120.2(9) . . ?
C8 C7 C6 120.84(8) . . ?
C8 C7 H7 119.0(9) . . ?
H8 C8 C7 121.2(9) . . ?
C9 C8 C7 119.96(8) . . ?
C9 C8 H8 118.7(9) . . ?
H9 C9 C8 120.2(9) . . ?
C10 C9 C8 120.11(8) . . ?
C10 C9 H9 119.6(9) . . ?
C9 C10 C5 121.59(8) . . ?
H10 C10 C5 119.3(9) . . ?
H10 C10 C9 119.2(9) . . ?
C12 C11 C4 125.26(7) . . ?
C27 C11 C4 117.35(7) . . ?
C27 C11 C12 117.33(7) . . ?
C13 C12 C11 122.66(7) . . ?
C24 C12 C11 118.86(7) . . ?
C24 C12 C13 118.27(7) . . ?
C14 C13 C12 123.09(7) . . ?
C21 C13 C12 119.37(7) . . ?
C21 C13 C14 117.16(7) . . ?
C15 C14 C13 120.73(7) . . ?
C19 C14 C13 121.13(7) . . ?
C19 C14 C15 118.14(7) . . ?
H15 C15 C14 119.8(7) . . ?
C16 C15 C14 120.82(8) . . ?
C16 C15 H15 119.3(7) . . ?
H16 C16 C15 118.5(8) . . ?
C17 C16 C15 121.23(8) . . ?
C17 C16 H16 120.3(8) . . ?
C18 C17 C16 117.90(8) . . ?
C20 C17 C16 120.23(9) . . ?
C20 C17 C18 121.86(9) . . ?
H18 C18 C17 120.0(8) . . ?
C19 C18 C17 120.99(8) . . ?
C19 C18 H18 119.0(8) . . ?
C18 C19 C14 120.78(8) . . ?
H19 C19 C14 117.4(8) . . ?
H19 C19 C18 121.6(8) . . ?
H20a C20 C17 113.2(11) . . ?
H20b C20 C17 111.9(11) . . ?
H20b C20 H20a 99.8(16) . . ?
H20c C20 C17 112.1(10) . . ?
H20c C20 H20a 104.0(15) . . ?
H20c C20 H20b 115.1(16) . . ?
H21 C21 C13 118.2(8) . . ?
C22 C21 C13 122.96(8) . . ?
C22 C21 H21 118.6(8) . . ?
C23 C22 C21 118.96(7) . . ?
C31 C22 C21 120.54(8) . . ?
C31 C22 C23 120.39(8) . . ?
C24 C23 C22 119.01(7) . . ?
C28 C23 C22 117.69(8) . . ?
C28 C23 C24 123.29(8) . . ?
C23 C24 C12 120.43(7) . . ?
C25 C24 C12 118.67(7) . . ?
C25 C24 C23 120.88(7) . . ?
H25 C25 C24 119.6(8) . . ?
C26 C25 C24 120.96(7) . . ?
C26 C25 H25 119.0(8) . . ?
H26 C26 C25 117.4(8) . . ?
C27 C26 C25 120.08(7) . . ?
C27 C26 H26 122.5(8) . . ?
C11 C27 N1 120.45(7) . . ?
C26 C27 N1 119.62(7) . . ?
C26 C27 C11 119.91(7) . . ?
H28 C28 C23 121.1(8) . . ?
C29 C28 C23 121.40(8) . . ?
C29 C28 H28 117.5(8) . . ?
H29 C29 C28 121.7(9) . . ?
C30 C29 C28 120.36(8) . . ?
C30 C29 H29 117.9(9) . . ?
H30 C30 C29 120.3(9) . . ?
C31 C30 C29 119.58(8) . . ?
C31 C30 H30 120.1(9) . . ?
C30 C31 C22 120.56(8) . . ?
H31 C31 C22 118.8(7) . . ?
H31 C31 C30 120.7(7) . . ?
C37 C32 C33 118.42(7) . . ?
B1 C32 C33 117.25(7) . . ?
B1 C32 C37 124.17(7) . . ?
C34 C33 C32 120.38(8) . . ?
C40 C33 C32 120.66(8) . . ?
C40 C33 C34 118.96(8) . . ?
H34 C34 C33 122.0(9) . . ?
C35 C34 C33 121.38(8) . . ?
C35 C34 H34 116.6(9) . . ?
C36 C35 C34 118.14(8) . . ?
C39 C35 C34 120.60(9) . . ?
C39 C35 C36 121.24(9) . . ?
H36 C36 C35 114.3(8) . . ?
C37 C36 C35 121.43(8) . . ?
C37 C36 H36 124.2(8) . . ?
C36 C37 C32 120.17(8) . . ?
C38 C37 C32 120.15(8) . . ?
C38 C37 C36 119.68(8) . . ?
H38a C38 C37 112.8(10) . . ?
H38b C38 C37 110.9(12) . . ?
H38b C38 H38a 105.8(16) . . ?
H38c C38 C37 113.7(9) . . ?
H38c C38 H38a 98.9(15) . . ?
H38c C38 H38b 113.9(15) . . ?
H39a C39 C35 111.4(11) . . ?
H39b C39 C35 114.3(11) . . ?
H39b C39 H39a 110.5(18) . . ?
H39c C39 C35 112.3(10) . . ?
H39c C39 H39a 106.1(17) . . ?
H39c C39 H39b 101.6(16) . . ?
H40a C40 C33 113.1(11) . . ?
H40b C40 C33 109.1(12) . . ?
H40b C40 H40a 99.3(17) . . ?
H40c C40 C33 112.0(13) . . ?
H40c C40 H40a 120.4(18) . . ?
H40c C40 H40b 100.6(17) . . ?
C3 B1 N1 113.81(7) . . ?
C32 B1 N1 123.94(7) . . ?
C32 B1 C3 122.25(7) . . ?

loop_
_geom_bond_atom_site_label_1
_geom_bond_atom_site_label_2
_geom_bond_distance
_geom_bond_site_symmetry_2
_geom_bond_publ_flag
Br1 C1 1.8922(8) . ?
N1 H1 0.954(13) . ?
N1 C27 1.3924(10) . ?
N1 B1 1.4186(12) . ?
C1 C2 1.3660(12) . ?
C1 C6 1.4277(12) . ?
C2 H2 1.079(13) . ?
C2 C3 1.4216(11) . ?
C3 C4 1.4012(11) . ?
C3 B1 1.5460(12) . ?
C4 C5 1.4434(11) . ?
C4 C11 1.4617(11) . ?
C5 C6 1.4271(11) . ?
C5 C10 1.4204(11) . ?
C6 C7 1.4197(12) . ?
C7 H7 1.047(15) . ?
C7 C8 1.3770(14) . ?
C8 H8 1.071(15) . ?
C8 C9 1.4110(14) . ?
C9 H9 1.064(15) . ?
C9 C10 1.3763(12) . ?
C10 H10 0.999(15) . ?
C11 C12 1.4437(11) . ?
C11 C27 1.4084(11) . ?
C12 C13 1.4583(11) . ?
C12 C24 1.4233(11) . ?
C13 C14 1.4881(11) . ?
C13 C21 1.3676(11) . ?
C14 C15 1.4009(11) . ?
C14 C19 1.3979(12) . ?
C15 H15 1.052(14) . ?
C15 C16 1.3891(12) . ?
C16 H16 1.080(14) . ?
C16 C17 1.3988(13) . ?
C17 C18 1.3990(14) . ?
C17 C20 1.5037(13) . ?
C18 H18 1.074(15) . ?
C18 C19 1.3967(12) . ?
C19 H19 1.070(14) . ?
C20 H20a 1.02(2) . ?
C20 H20b 1.012(19) . ?
C20 H20c 1.036(18) . ?
C21 H21 1.111(14) . ?
C21 C22 1.4264(12) . ?
C22 C23 1.4152(12) . ?
C22 C31 1.4136(12) . ?
C23 C24 1.4530(11) . ?
C23 C28 1.4153(12) . ?
C24 C25 1.4202(11) . ?
C25 H25 1.057(14) . ?
C25 C26 1.3712(11) . ?
C26 H26 1.071(13) . ?
C26 C27 1.4117(11) . ?
C28 H28 1.033(14) . ?
C28 C29 1.3818(12) . ?
C29 H29 1.080(15) . ?
C29 C30 1.4089(14) . ?
C30 H30 1.018(14) . ?
C30 C31 1.3796(13) . ?
C31 H31 1.060(14) . ?
C32 C33 1.4080(12) . ?
C32 C37 1.4077(12) . ?
C32 B1 1.5796(12) . ?
C33 C34 1.3975(12) . ?
C33 C40 1.5103(13) . ?
C34 H34 1.074(15) . ?
C34 C35 1.3941(14) . ?
C35 C36 1.3974(13) . ?
C35 C39 1.5057(13) . ?
C36 H36 1.180(16) . ?
C36 C37 1.3993(12) . ?
C37 C38 1.5051(14) . ?
C38 H38a 1.07(2) . ?
C38 H38b 1.024(18) . ?
C38 H38c 1.050(17) . ?
C39 H39a 0.947(19) . ?
C39 H39b 1.03(2) . ?
C39 H39c 1.047(18) . ?
C40 H40a 0.955(17) . ?
C40 H40b 1.04(2) . ?
C40 H40c 1.00(2) . ?

loop_
_geom_torsion_atom_site_label_1
_geom_torsion_atom_site_label_2
_geom_torsion_atom_site_label_3
_geom_torsion_atom_site_label_4
_geom_torsion
_geom_torsion_site_symmetry_1
_geom_torsion_site_symmetry_2
_geom_torsion_site_symmetry_3
_geom_torsion_site_symmetry_4
_geom_torsion_publ_flag
Br1 C1 C2 C3 174.85(6) . . . . ?
Br1 C1 C6 C5 -175.37(6) . . . . ?
Br1 C1 C6 C7 7.27(9) . . . . ?
N1 C27 C11 C4 20.99(9) . . . . ?
N1 C27 C11 C12 -156.41(7) . . . . ?
N1 C27 C26 C25 171.21(8) . . . . ?
N1 B1 C3 C2 -166.34(7) . . . . ?
N1 B1 C3 C4 9.49(9) . . . . ?
N1 B1 C32 C33 -103.95(9) . . . . ?
N1 B1 C32 C37 80.61(10) . . . . ?
C1 C2 C3 C4 -2.91(10) . . . . ?
C1 C2 C3 B1 172.92(8) . . . . ?
C1 C6 C5 C4 3.60(9) . . . . ?
C1 C6 C5 C10 -171.46(8) . . . . ?
C1 C6 C7 C8 172.77(9) . . . . ?
C2 C3 C4 C5 12.81(9) . . . . ?
C2 C3 C4 C11 -170.99(7) . . . . ?
C2 C3 B1 C32 14.78(9) . . . . ?
C3 C4 C5 C6 -13.12(9) . . . . ?
C3 C4 C5 C10 161.70(7) . . . . ?
C3 C4 C11 C12 148.48(7) . . . . ?
C3 C4 C11 C27 -28.69(8) . . . . ?
C3 B1 C32 C33 74.82(9) . . . . ?
C3 B1 C32 C37 -100.62(9) . . . . ?
C4 C5 C6 C7 -178.96(8) . . . . ?
C4 C5 C10 C9 -177.78(8) . . . . ?
C4 C11 C12 C13 -23.86(9) . . . . ?
C4 C11 C12 C24 161.44(8) . . . . ?
C4 C11 C27 C26 -160.89(7) . . . . ?
C5 C6 C7 C8 -4.55(10) . . . . ?
C5 C10 C9 C8 -1.85(10) . . . . ?
C6 C7 C8 C9 -0.22(11) . . . . ?
C7 C8 C9 C10 3.45(11) . . . . ?
C11 C12 C13 C14 -12.31(9) . . . . ?
C11 C12 C13 C21 174.87(8) . . . . ?
C11 C12 C24 C23 -175.00(7) . . . . ?
C11 C12 C24 C25 6.56(9) . . . . ?
C11 C27 C26 C25 -6.92(9) . . . . ?
C12 C13 C14 C15 -45.37(9) . . . . ?
C12 C13 C14 C19 135.71(8) . . . . ?
C12 C13 C21 C22 3.14(9) . . . . ?
C12 C24 C23 C22 -2.51(9) . . . . ?
C12 C24 C23 C28 177.00(8) . . . . ?
C12 C24 C25 C26 8.68(9) . . . . ?
C13 C14 C15 C16 177.24(8) . . . . ?
C13 C14 C19 C18 -177.39(8) . . . . ?
C13 C21 C22 C23 4.61(10) . . . . ?
C13 C21 C22 C31 -179.03(8) . . . . ?
C14 C15 C16 C17 0.83(10) . . . . ?
C14 C19 C18 C17 -0.54(10) . . . . ?
C15 C16 C17 C18 2.33(10) . . . . ?
C15 C16 C17 C20 -176.44(9) . . . . ?
C16 C17 C18 C19 -2.47(10) . . . . ?
C21 C22 C23 C24 -4.87(9) . . . . ?
C21 C22 C23 C28 175.59(8) . . . . ?
C21 C22 C31 C30 -175.78(9) . . . . ?
C22 C23 C24 C25 175.90(8) . . . . ?
C22 C23 C28 C29 0.35(10) . . . . ?
C22 C31 C30 C29 0.18(11) . . . . ?
C23 C24 C25 C26 -169.75(8) . . . . ?
C23 C28 C29 C30 0.34(11) . . . . ?
C24 C25 C26 C27 -8.71(10) . . . . ?
C28 C29 C30 C31 -0.61(11) . . . . ?
C32 C33 C34 C35 0.18(10) . . . . ?
C32 C37 C36 C35 -0.44(10) . . . . ?
C33 C34 C35 C36 -2.58(11) . . . . ?
C33 C34 C35 C39 175.78(9) . . . . ?
C34 C35 C36 C37 2.71(10) . . . . ?
C35 C36 C37 C38 179.87(10) . . . . ?

loop_
_restr_rigu_atom_site_label_1
_restr_rigu_atom_site_label_2
_restr_rigu_target_weight_param
_restr_rigu_u13_diff
_restr_rigu_u23_diff
_restr_rigu_u33_diff
Br1 C1 0.004000 -0.001084 -0.000083 0.000320
Br1 C2 0.004000 -0.003061 -0.000505 0.001787
Br1 C6 0.004000 -0.004757 -0.000050 0.001672
N1 H1 0.004000 -0.001150 -0.000505 -0.003202
N1 C3 0.004000 -0.002030 -0.000677 0.000146
N1 C11 0.004000 0.000733 -0.000152 -0.000045
N1 C26 0.004000 0.001968 0.000194 -0.000192
N1 C27 0.004000 0.000871 0.000116 0.000149
N1 C32 0.004000 0.001018 0.000744 0.000632
N1 B1 0.004000 0.000283 0.001363 -0.000208
H1 C27 0.004000 -0.000729 -0.000476 0.000932
H1 B1 0.004000 0.000824 0.002163 0.002944
C1 C2 0.004000 -0.001068 -0.000059 0.000066
C1 H2 0.004000 -0.007356 0.000082 -0.004925
C1 C3 0.004000 -0.000658 0.000214 0.001138
C1 C5 0.004000 -0.001703 -0.000380 0.000843
C1 C6 0.004000 -0.001705 -0.000464 -0.000002
C1 C7 0.004000 -0.004465 -0.001787 -0.001453
C2 H2 0.004000 -0.001702 0.000103 -0.001455
C2 C3 0.004000 0.000235 -0.000550 0.000486
C2 C4 0.004000 -0.000384 -0.000040 0.000370
C2 C6 0.004000 -0.003119 -0.000719 0.000008
C2 B1 0.004000 -0.002124 -0.000192 -0.000129
H2 C3 0.004000 0.004309 -0.000254 0.004060
C3 C4 0.004000 -0.000410 0.000010 0.000107
C3 C5 0.004000 -0.001575 -0.000856 0.000195
C3 C11 0.004000 0.000299 0.000301 0.000156
C3 C32 0.004000 -0.000490 -0.000351 0.000566
C3 B1 0.004000 -0.001168 -0.000045 -0.000386
C4 C5 0.004000 -0.000153 -0.000725 0.000170
C4 C6 0.004000 0.000281 -0.000940 -0.000389
C4 C10 0.004000 -0.000230 -0.001195 -0.000764
C4 C11 0.004000 0.000338 -0.000137 0.000195
C4 C12 0.004000 0.000199 -0.000369 -0.000155
C4 C27 0.004000 -0.000714 0.000969 -0.000460
C4 B1 0.004000 -0.000701 0.000027 -0.000285
C5 C6 0.004000 -0.001102 -0.000337 -0.000384
C5 C7 0.004000 0.000651 -0.001439 -0.000843
C5 C9 0.004000 -0.000868 -0.000457 -0.000325
C5 C10 0.004000 -0.000896 -0.000173 -0.000322
C5 H10 0.004000 -0.000488 -0.000823 -0.006276
C5 C11 0.004000 0.001087 0.001173 0.000257
C6 C7 0.004000 -0.001569 -0.001079 -0.000843
C6 H7 0.004000 -0.002634 -0.000127 -0.004731
C6 C8 0.004000 -0.003728 -0.001325 -0.000540
C6 C10 0.004000 -0.003453 -0.000029 0.000090
C7 H7 0.004000 -0.000299 -0.000968 -0.002360
C7 C8 0.004000 -0.004459 -0.000005 -0.000340
C7 H8 0.004000 -0.004028 -0.002037 -0.002180
C7 C9 0.004000 -0.006674 0.001227 -0.000780
H7 C8 0.004000 -0.008332 0.000366 0.001553
C8 H8 0.004000 -0.001184 0.000824 -0.002311
C8 C9 0.004000 -0.002364 0.003102 0.000296
C8 H9 0.004000 -0.003990 0.007085 -0.001645
C8 C10 0.004000 0.004107 0.002418 0.001152
H8 C9 0.004000 0.002657 0.000534 0.000074
C9 H9 0.004000 -0.001476 0.000907 -0.002946
C9 C10 0.004000 0.001930 0.000694 0.000163
C9 H10 0.004000 0.006258 -0.000564 -0.004524
H9 C10 0.004000 -0.000967 0.005975 0.002532
C10 H10 0.004000 0.000029 0.001957 -0.004719
C11 C12 0.004000 0.000082 -0.000164 -0.000276
C11 C13 0.004000 0.000118 0.000309 -0.000862
C11 C24 0.004000 0.000427 -0.000115 -0.000225
C11 C26 0.004000 -0.000496 0.000662 -0.000304
C11 C27 0.004000 -0.000193 0.000422 -0.000209
C12 C13 0.004000 0.000295 0.000539 -0.000568
C12 C14 0.004000 0.000657 0.000099 -0.000182
C12 C21 0.004000 0.000742 0.000186 -0.000703
C12 C23 0.004000 0.000270 0.000593 0.000043
C12 C24 0.004000 0.000370 0.000325 -0.000152
C12 C25 0.004000 0.000718 0.000805 -0.000510
C12 C27 0.004000 0.000578 0.000244 -0.000076
C13 C14 0.004000 0.000188 -0.000988 -0.000398
C13 C15 0.004000 0.001081 -0.001586 -0.001489
C13 C19 0.004000 0.001574 -0.001227 -0.000871
C13 C21 0.004000 -0.000594 0.000127 -0.000142
C13 H21 0.004000 0.000816 0.002897 -0.006372
C13 C22 0.004000 -0.000449 0.001412 -0.000352
C13 C24 0.004000 0.001082 -0.000435 -0.000102
C14 C15 0.004000 0.000130 -0.000955 -0.000279
C14 H15 0.004000 -0.001189 -0.002588 -0.001967
C14 C16 0.004000 -0.000931 -0.000674 0.000128
C14 C18 0.004000 0.000910 -0.000668 -0.000160
C14 C19 0.004000 0.000301 0.000536 -0.000231
C14 H19 0.004000 -0.001378 -0.008424 -0.005107
C14 C21 0.004000 -0.001211 0.001339 0.000125
C15 H15 0.004000 0.001221 -0.000475 -0.001543
C15 C16 0.004000 0.001399 0.001358 0.000487
C15 H16 0.004000 -0.001547 0.002619 -0.002786
C15 C17 0.004000 -0.001029 0.003720 -0.000031
C15 C19 0.004000 -0.001646 0.001929 -0.000238
H15 C16 0.004000 0.000750 0.002167 -0.002506
C16 H16 0.004000 0.000896 -0.002213 -0.002726
C16 C17 0.004000 -0.003364 0.002407 0.000250
C16 C18 0.004000 -0.006993 0.001918 0.000195
C16 C20 0.004000 -0.001299 0.005543 -0.000996
H16 C17 0.004000 -0.002444 0.008426 -0.000387
C17 C18 0.004000 -0.005348 -0.000160 -0.000156
C17 H18 0.004000 -0.007469 -0.001374 -0.001282
C17 C19 0.004000 -0.005459 0.000758 0.000506
C17 C20 0.004000 -0.001262 0.000420 -0.000930
C17 H20a 0.004000 -0.000264 0.000434 -0.018899
C17 H20b 0.004000 0.003689 0.000701 -0.016315
C17 H20c 0.004000 0.000928 0.003996 -0.011245
C18 H18 0.004000 -0.000877 -0.001161 -0.003484
C18 C19 0.004000 -0.002039 0.002262 0.000629
C18 H19 0.004000 -0.004438 0.008558 -0.003006
C18 C20 0.004000 -0.009262 0.001715 -0.000511
H18 C19 0.004000 0.000106 0.002613 0.004169
C19 H19 0.004000 -0.002122 0.000081 -0.002561
C20 H20a 0.004000 -0.003369 0.004943 -0.009371
C20 H20b 0.004000 -0.004415 -0.003729 -0.015009
C20 H20c 0.004000 -0.006348 -0.002665 -0.009954
H20a H20b 0.004000 -0.003458 -0.025616 -0.002232
H20a H20c 0.004000 -0.008787 0.014063 0.003451
H20b H20c 0.004000 -0.022877 -0.012734 0.002644
C21 H21 0.004000 0.001728 -0.000928 -0.007003
C21 C22 0.004000 0.001428 0.000879 0.000196
C21 C23 0.004000 0.003026 -0.000981 0.000179
C21 C31 0.004000 -0.000411 0.001837 -0.000028
H21 C22 0.004000 0.001414 0.003349 0.008688
C22 C23 0.004000 0.001479 -0.000793 -0.000095
C22 C24 0.004000 0.001361 0.000090 0.000424
C22 C28 0.004000 0.003998 -0.001522 -0.000281
C22 C30 0.004000 -0.000669 0.001585 -0.000046
C22 C31 0.004000 0.000214 -0.000089 -0.000085
C22 H31 0.004000 0.003561 -0.000604 0.001238
C23 C24 0.004000 0.000721 0.000422 0.000113
C23 C25 0.004000 0.001726 0.001620 -0.000575
C23 C28 0.004000 0.001209 0.000639 -0.000013
C23 H28 0.004000 0.003114 -0.002598 -0.004995
C23 C29 0.004000 0.000208 -0.000088 -0.000906
C23 C31 0.004000 0.002040 0.000414 -0.000342
C24 C25 0.004000 0.000981 0.000948 -0.000600
C24 H25 0.004000 0.004006 0.001716 -0.004750
C24 C26 0.004000 0.001486 0.001091 -0.000309
C24 C28 0.004000 0.000825 -0.000099 -0.000101
C25 H25 0.004000 -0.000616 -0.000316 -0.002571
C25 C26 0.004000 0.001260 0.000693 0.000188
C25 H26 0.004000 0.001629 -0.001915 -0.000071
C25 C27 0.004000 0.001605 0.000459 0.000059
H25 C26 0.004000 0.004242 0.002217 0.004780
C26 H26 0.004000 -0.005350 -0.002793 -0.005459
C26 C27 0.004000 0.000309 0.000751 -0.000033
H26 C27 0.004000 -0.003828 0.001886 0.011850
C27 B1 0.004000 0.001188 0.000170 -0.000002
C28 H28 0.004000 0.000526 -0.000828 -0.003644
C28 C29 0.004000 0.000787 -0.000578 -0.000695
C28 H29 0.004000 0.003350 -0.001187 -0.004882
C28 C30 0.004000 0.003605 0.000951 0.000072
H28 C29 0.004000 0.002179 -0.001820 0.002361
C29 H29 0.004000 0.001313 -0.000775 -0.001142
C29 C30 0.004000 0.003343 0.001383 -0.000026
C29 H30 0.004000 0.005260 0.000321 -0.002354
C29 C31 0.004000 0.004852 0.001750 0.000403
H29 C30 0.004000 0.006236 0.000616 0.000951
C30 H30 0.004000 0.000801 -0.000936 -0.001371
C30 C31 0.004000 0.002030 -0.001866 0.000430
C30 H31 0.004000 0.000167 -0.003300 -0.000029
H30 C31 0.004000 -0.002142 -0.001865 0.001687
C31 H31 0.004000 0.001466 -0.003348 -0.000982
C32 C33 0.004000 -0.001985 -0.000714 0.000277
C32 C34 0.004000 -0.000970 -0.000496 -0.000314
C32 C36 0.004000 -0.001637 0.000150 -0.000612
C32 C37 0.004000 -0.001953 0.000749 -0.000045
C32 C38 0.004000 -0.005878 0.002898 -0.001128
C32 C40 0.004000 -0.004917 -0.001924 -0.000727
C32 B1 0.004000 0.000228 -0.000224 -0.000158
C33 C34 0.004000 0.000242 -0.001783 -0.000409
C33 H34 0.004000 -0.000136 -0.006294 -0.007699
C33 C35 0.004000 -0.003500 -0.003751 0.000196
C33 C37 0.004000 -0.006887 0.000429 0.000013
C33 C40 0.004000 -0.002896 0.001388 -0.000654
C33 H40a 0.004000 -0.002013 0.004675 -0.020112
C33 H40b 0.004000 0.003540 -0.007628 -0.029251
C33 H40c 0.004000 0.013471 -0.008529 -0.032792
C33 B1 0.004000 -0.000116 0.000759 0.000801
C34 H34 0.004000 0.001056 -0.000638 -0.002843
C34 C35 0.004000 -0.005888 -0.002726 -0.000039
C34 C36 0.004000 -0.010298 -0.001773 -0.000222
C34 C39 0.004000 -0.004451 -0.006147 -0.000317
C34 C40 0.004000 -0.002200 0.006176 -0.000632
H34 C35 0.004000 -0.006203 -0.007910 0.001914
C35 C36 0.004000 -0.005637 -0.002086 0.000233
C35 H36 0.004000 -0.004478 0.004251 0.004588
C35 C37 0.004000 -0.004685 -0.003206 -0.000068
C35 C39 0.004000 -0.000081 0.000705 -0.001131
C35 H39a 0.004000 0.004327 0.002006 -0.014846
C35 H39b 0.004000 0.000762 0.000741 -0.019129
C35 H39c 0.004000 0.000317 -0.002964 -0.013538
C36 H36 0.004000 0.001832 0.009396 -0.010357
C36 C37 0.004000 -0.001241 -0.001685 0.000125
C36 C38 0.004000 -0.008188 -0.003973 -0.000603
C36 C39 0.004000 -0.005552 0.006159 -0.001766
H36 C37 0.004000 -0.001959 -0.002260 0.017264
C37 C38 0.004000 -0.005594 0.000514 -0.000783
C37 H38a 0.004000 -0.006347 0.010202 -0.021480
C37 H38b 0.004000 -0.005125 0.009214 -0.023043
C37 H38c 0.004000 0.002410 0.000128 -0.009984
C37 B1 0.004000 -0.000149 -0.000776 0.000639
C38 H38a 0.004000 -0.001173 0.007048 -0.008026
C38 H38b 0.004000 0.000221 -0.004189 -0.011347
C38 H38c 0.004000 -0.000341 0.001176 -0.011214
H38a H38b 0.004000 0.021527 -0.015572 -0.005171
H38a H38c 0.004000 0.022442 0.000956 0.003531
H38b H38c 0.004000 -0.015244 0.015399 0.003371
C39 H39a 0.004000 -0.002153 -0.003287 -0.013448
C39 H39b 0.004000 -0.004170 0.005830 -0.015694
C39 H39c 0.004000 -0.006327 -0.005473 -0.014911
H39a H39b 0.004000 -0.041444 -0.010823 0.004985
H39a H39c 0.004000 -0.012661 0.030422 0.008029
H39b H39c 0.004000 0.006760 -0.021003 0.004419
C40 H40a 0.004000 0.000402 -0.000538 -0.016137
C40 H40b 0.004000 0.003436 0.001285 -0.021135
C40 H40c 0.004000 -0.000838 0.005328 -0.012736
H40a H40b 0.004000 -0.027035 0.028450 0.002538
H40a H40c 0.004000 0.032441 0.007024 -0.003221
H40b H40c 0.004000 0.031820 0.014602 -0.007042
